data_2235049
loop_
_publ_author_name
'bin Shawkataly, Omar'
'Khan, Imthyaz Ahmed'
'Sirat, Siti Syaida'
'Quah, Ching Kheng'
'Fun, Hoong-Kun'

_publ_section_title
;
 [\m-Bis(di-<i>o</i>-tolylphosphanyl)methane-1:2\k^2^<i>P</i>:<i>P</i>']nonacarbonyl-1\k^3^<i>C</i>,2\k^3^<i>C</i>,3\k^3^<i>C</i>-(triphenyl
 phosphite-3\k<i>P</i>)-<i>triangulo</i>-triruthenium(0) chloroform
 disolvate
;
_journal_coeditor_code HB6801
_journal_issue 6
_journal_name_full 'Acta Crystallographica Section E'
_journal_page_first m812
_journal_page_last m813
_journal_paper_doi 10.1107/S1600536812023227
_journal_volume 68
_journal_year 2012
_chemical_formula_iupac '[Ru3 (C18 H15 O3 P) (C29 H30 P2) (C O)9], 2C H Cl3'
_chemical_formula_moiety 'C56 H45 O12 P3 Ru3, 2(C H Cl3)'
_chemical_formula_sum 'C58 H47 Cl6 O12 P3 Ru3'
_chemical_formula_weight 1544.78
_chemical_name_systematic
;
[\m-Bis(di-<i>o</i>-tolylphosphanyl)methane-
1:2\k^2^<i>P</i>:<i>P</i>']nonacarbonyl-
1\k^3^<i>C</i>,2\k^3^<i>C</i>,3\k^3^<i>C</i>-(triphenyl
phosphite-3\k<i>P</i>)-<i>triangulo</i>-triruthenium(0) chloroform disolvate
;
_space_group_IT_number 2
_symmetry_cell_setting triclinic
_symmetry_space_group_name_Hall '-P 1'
_symmetry_space_group_name_H-M 'P -1'
_atom_sites_solution_hydrogens geom
_atom_sites_solution_primary direct
_atom_sites_solution_secondary difmap
_audit_creation_method SHELXL-97
_cell_angle_alpha 83.3740(10)
_cell_angle_beta 81.3800(10)
_cell_angle_gamma 74.0990(10)
_cell_formula_units_Z 2
_cell_length_a 12.8185(4)
_cell_length_b 14.9912(4)
_cell_length_c 16.6456(5)
_cell_measurement_reflns_used 9874
_cell_measurement_temperature 100.0(10)
_cell_measurement_theta_max 35.09
_cell_measurement_theta_min 3.16
_cell_volume 3032.25(16)
_computing_cell_refinement 'SAINT (Bruker, 2009)'
_computing_data_collection 'APEX2 (Bruker, 2009)'
_computing_data_reduction 'SAINT (Bruker, 2009)'
_computing_molecular_graphics 'SHELXTL (Sheldrick, 2008)'
_computing_publication_material 'SHELXTL (Sheldrick, 2008) and PLATON (Spek, 2009)'
_computing_structure_refinement 'SHELXTL (Sheldrick, 2008)'
_computing_structure_solution 'SHELXTL (Sheldrick, 2008)'
_diffrn_ambient_temperature 100
_diffrn_measured_fraction_theta_full 0.989
_diffrn_measured_fraction_theta_max 0.989
_diffrn_measurement_device_type 'Bruker SMART APEXII DUO CCD'
_diffrn_measurement_method '\f and \w scans'
_diffrn_radiation_monochromator graphite
_diffrn_radiation_source 'fine-focus sealed tube'
_diffrn_radiation_type MoK\a
_diffrn_radiation_wavelength 0.71073
_diffrn_reflns_av_R_equivalents 0.0186
_diffrn_reflns_av_sigmaI/netI 0.0167
_diffrn_reflns_limit_h_max 19
_diffrn_reflns_limit_h_min -19
_diffrn_reflns_limit_k_max 22
_diffrn_reflns_limit_k_min -22
_diffrn_reflns_limit_l_max 25
_diffrn_reflns_limit_l_min -24
_diffrn_reflns_number 85380
_diffrn_reflns_theta_full 32.50
_diffrn_reflns_theta_max 32.50
_diffrn_reflns_theta_min 1.24
_diffrn_standards_number 0
_exptl_absorpt_coefficient_mu 1.141
_exptl_absorpt_correction_T_max 0.7947
_exptl_absorpt_correction_T_min 0.6241
_exptl_absorpt_correction_type multi-scan
_exptl_absorpt_process_details '(<i>SADABS</i>; Bruker, 2009)'
_exptl_crystal_colour red
_exptl_crystal_density_diffrn 1.692
_exptl_crystal_density_method 'not measured'
_exptl_crystal_description block
_exptl_crystal_F_000 1540
_exptl_crystal_size_max 0.456
_exptl_crystal_size_mid 0.301
_exptl_crystal_size_min 0.211
_refine_diff_density_max 0.801
_refine_diff_density_min -2.350
_refine_ls_extinction_method none
_refine_ls_goodness_of_fit_ref 1.076
_refine_ls_hydrogen_treatment constr
_refine_ls_matrix_type full
_refine_ls_number_parameters 739
_refine_ls_number_reflns 21719
_refine_ls_number_restraints 0
_refine_ls_restrained_S_all 1.076
_refine_ls_R_factor_all 0.0338
_refine_ls_R_factor_gt 0.0306
_refine_ls_shift/su_max 0.001
_refine_ls_shift/su_mean 0.001
_refine_ls_structure_factor_coef Fsqd
_refine_ls_weighting_details 'calc w=1/[\s^2^(Fo^2^)+(0.0433P)^2^+5.4575P] where P=(Fo^2^+2Fc^2^)/3'
_refine_ls_weighting_scheme calc
_refine_ls_wR_factor_gt 0.0872
_refine_ls_wR_factor_ref 0.0913
_reflns_number_gt 20112
_reflns_number_total 21719
_reflns_threshold_expression I>2\s(I)
_cod_data_source_file hb6801.cif
_cod_data_source_block I
_cod_original_cell_volume 3032.25(15)
_cod_database_code 2235049
_cod_database_fobs_code 2235049

loop_
_symmetry_equiv_pos_as_xyz
'x, y, z'
'-x, -y, -z'

loop_
_atom_site_type_symbol
_atom_site_label
_atom_site_fract_x
_atom_site_fract_y
_atom_site_fract_z
_atom_site_U_iso_or_equiv
_atom_site_adp_type
_atom_site_calc_flag
_atom_site_refinement_flags
_atom_site_occupancy
_atom_site_symmetry_multiplicity
Ru Ru1 0.240263(11) 0.185552(9) 0.760162(8) 0.01124(3) Uani d . 1 1
Ru Ru2 0.139490(11) 0.042574(9) 0.741319(8) 0.01144(3) Uani d . 1 1
Ru Ru3 0.371742(11) 0.004225(9) 0.726241(9) 0.01257(3) Uani d . 1 1
Cl Cl1 0.25562(6) 0.52361(5) 0.33076(5) 0.04271(16) Uani d . 1 1
Cl Cl2 0.12538(5) 0.45637(5) 0.46909(5) 0.03657(13) Uani d . 1 1
Cl Cl3 0.36034(5) 0.38965(4) 0.45163(5) 0.03466(13) Uani d . 1 1
Cl Cl4 0.52852(14) 0.70175(18) -0.02518(12) 0.1215(8) Uani d . 1 1
Cl Cl5 0.42893(16) 0.57336(13) 0.07960(9) 0.1085(6) Uani d . 1 1
Cl Cl6 0.29506(11) 0.73703(11) 0.00349(7) 0.0792(4) Uani d . 1 1
P P1 0.07219(4) 0.28676(3) 0.80611(3) 0.01138(7) Uani d . 1 1
P P2 -0.03476(4) 0.14719(3) 0.73937(3) 0.01134(7) Uani d . 1 1
P P3 0.40041(4) -0.14531(3) 0.70099(3) 0.01292(8) Uani d . 1 1
O O1 0.41111(13) 0.29390(12) 0.74750(11) 0.0263(3) Uani d . 1 1
O O2 0.28642(14) 0.13480(11) 0.93808(9) 0.0236(3) Uani d . 1 1
O O3 0.21740(13) 0.23920(11) 0.57851(9) 0.0214(3) Uani d . 1 1
O O4 0.08630(13) -0.14160(10) 0.73528(10) 0.0222(3) Uani d . 1 1
O O5 0.12618(15) 0.00889(12) 0.92782(10) 0.0251(3) Uani d . 1 1
O O6 0.16771(13) 0.05646(11) 0.55394(9) 0.0216(3) Uani d . 1 1
O O7 0.37761(18) -0.06511(13) 0.90726(10) 0.0329(4) Uani d . 1 1
O O8 0.39758(13) 0.06056(12) 0.54290(10) 0.0246(3) Uani d . 1 1
O O9 0.60000(14) 0.03321(13) 0.71255(13) 0.0302(4) Uani d . 1 1
O O10 0.37818(12) -0.20987(9) 0.78295(9) 0.0171(2) Uani d . 1 1
O O11 0.32926(11) -0.16811(10) 0.63892(9) 0.0175(2) Uani d . 1 1
O O12 0.51964(11) -0.20142(9) 0.66005(8) 0.0150(2) Uani d . 1 1
C C1 0.04446(15) 0.41116(12) 0.77021(11) 0.0142(3) Uani d . 1 1
C C2 -0.05015(16) 0.47984(13) 0.79789(11) 0.0170(3) Uani d . 1 1
C C3 -0.06367(18) 0.57068(13) 0.76143(12) 0.0198(3) Uani d . 1 1
H H3A -0.1274 0.6173 0.7789 0.024 Uiso calc R 1 1
C C4 0.01266(19) 0.59495(13) 0.70076(13) 0.0217(4) Uani d . 1 1
H H4A 0.0013 0.6573 0.6777 0.026 Uiso calc R 1 1
C C5 0.10578(18) 0.52763(14) 0.67388(12) 0.0204(3) Uani d . 1 1
H H5A 0.1586 0.5435 0.6324 0.024 Uiso calc R 1 1
C C6 0.12075(16) 0.43657(13) 0.70855(11) 0.0164(3) Uani d . 1 1
H H6A 0.1843 0.3905 0.6899 0.020 Uiso calc R 1 1
C C7 0.04805(15) 0.28172(12) 0.91792(10) 0.0135(3) Uani d . 1 1
C C8 0.09537(16) 0.33086(13) 0.96319(11) 0.0172(3) Uani d . 1 1
C C9 0.07724(18) 0.31933(15) 1.04842(12) 0.0219(4) Uani d . 1 1
H H9A 0.1068 0.3537 1.0795 0.026 Uiso calc R 1 1
C C10 0.01774(19) 0.25965(16) 1.08900(12) 0.0232(4) Uani d . 1 1
H H10A 0.0062 0.2538 1.1469 0.028 Uiso calc R 1 1
C C11 -0.02478(18) 0.20855(15) 1.04402(12) 0.0214(4) Uani d . 1 1
H H11A -0.0639 0.1659 1.0710 0.026 Uiso calc R 1 1
C C12 -0.00992(16) 0.22004(13) 0.95941(11) 0.0161(3) Uani d . 1 1
H H12A -0.0398 0.1852 0.9290 0.019 Uiso calc R 1 1
C C13 -0.05140(14) 0.26139(12) 0.77953(11) 0.0141(3) Uani d . 1 1
H H13A -0.0829 0.3107 0.7384 0.017 Uiso calc R 1 1
H H13B -0.1057 0.2663 0.8289 0.017 Uiso calc R 1 1
C C14 -0.06622(14) 0.17926(12) 0.63406(10) 0.0121(3) Uani d . 1 1
C C15 -0.10205(14) 0.11996(12) 0.59087(11) 0.0139(3) Uani d . 1 1
C C16 -0.11396(16) 0.14461(14) 0.50842(11) 0.0171(3) Uani d . 1 1
H H16A -0.1392 0.1055 0.4791 0.021 Uiso calc R 1 1
C C17 -0.09008(16) 0.22440(14) 0.46811(11) 0.0190(3) Uani d . 1 1
H H17A -0.0989 0.2395 0.4121 0.023 Uiso calc R 1 1
C C18 -0.05320(17) 0.28189(14) 0.51062(12) 0.0184(3) Uani d . 1 1
H H18A -0.0362 0.3365 0.4837 0.022 Uiso calc R 1 1
C C19 -0.04138(15) 0.25923(12) 0.59229(11) 0.0151(3) Uani d . 1 1
H H19A -0.0158 0.2988 0.6208 0.018 Uiso calc R 1 1
C C20 -0.15337(15) 0.11352(13) 0.79839(10) 0.0147(3) Uani d . 1 1
C C21 -0.26223(16) 0.16794(14) 0.79837(12) 0.0181(3) Uani d . 1 1
C C22 -0.34495(17) 0.13524(17) 0.84719(13) 0.0235(4) Uani d . 1 1
H H22A -0.4186 0.1711 0.8474 0.028 Uiso calc R 1 1
C C23 -0.32237(18) 0.05170(17) 0.89552(13) 0.0249(4) Uani d . 1 1
H H23A -0.3801 0.0312 0.9281 0.030 Uiso calc R 1 1
C C24 -0.21559(18) -0.00126(15) 0.89598(12) 0.0219(4) Uani d . 1 1
H H24A -0.1993 -0.0582 0.9290 0.026 Uiso calc R 1 1
C C25 -0.13201(16) 0.02985(14) 0.84741(11) 0.0177(3) Uani d . 1 1
H H25A -0.0587 -0.0067 0.8476 0.021 Uiso calc R 1 1
C C26 -0.13764(19) 0.46205(15) 0.86455(14) 0.0259(4) Uani d . 1 1
H H26A -0.1948 0.5200 0.8730 0.039 Uiso calc R 1 1
H H26B -0.1053 0.4393 0.9152 0.039 Uiso calc R 1 1
H H26C -0.1696 0.4153 0.8487 0.039 Uiso calc R 1 1
C C27 0.1639(2) 0.39520(17) 0.92475(13) 0.0258(4) Uani d . 1 1
H H27A 0.1882 0.4217 0.9675 0.039 Uiso calc R 1 1
H H27B 0.1204 0.4455 0.8910 0.039 Uiso calc R 1 1
H H27C 0.2278 0.3604 0.8907 0.039 Uiso calc R 1 1
C C28 -0.12718(18) 0.03084(14) 0.62834(12) 0.0197(3) Uani d . 1 1
H H28A -0.1506 0.0012 0.5872 0.030 Uiso calc R 1 1
H H28B -0.1858 0.0444 0.6738 0.030 Uiso calc R 1 1
H H28C -0.0616 -0.0111 0.6484 0.030 Uiso calc R 1 1
C C29 -0.29587(17) 0.26023(16) 0.74971(14) 0.0249(4) Uani d . 1 1
H H29A -0.3754 0.2848 0.7595 0.037 Uiso calc R 1 1
H H29B -0.2735 0.2517 0.6916 0.037 Uiso calc R 1 1
H H29C -0.2605 0.3041 0.7665 0.037 Uiso calc R 1 1
C C30 0.34552(15) 0.25359(13) 0.75230(12) 0.0165(3) Uani d . 1 1
C C31 0.26749(16) 0.14748(13) 0.87190(12) 0.0169(3) Uani d . 1 1
C C32 0.22388(15) 0.21423(12) 0.64591(11) 0.0153(3) Uani d . 1 1
C C33 0.10801(15) -0.07248(13) 0.73721(11) 0.0157(3) Uani d . 1 1
C C34 0.13502(16) 0.02545(13) 0.85854(12) 0.0176(3) Uani d . 1 1
C C35 0.16153(15) 0.05443(13) 0.62333(11) 0.0158(3) Uani d . 1 1
C C36 0.36844(18) -0.03512(14) 0.84181(13) 0.0208(3) Uani d . 1 1
C C37 0.37983(15) 0.04360(13) 0.61124(12) 0.0173(3) Uani d . 1 1
C C38 0.51501(17) 0.02119(14) 0.72039(13) 0.0201(3) Uani d . 1 1
C C39 0.37275(16) -0.30190(13) 0.78418(12) 0.0173(3) Uani d . 1 1
C C40 0.46430(18) -0.37270(14) 0.76288(14) 0.0233(4) Uani d . 1 1
H H40A 0.5336 -0.3604 0.7469 0.028 Uiso calc R 1 1
C C41 0.4522(2) -0.46287(16) 0.76544(17) 0.0306(5) Uani d . 1 1
H H41A 0.5138 -0.5123 0.7499 0.037 Uiso calc R 1 1
C C42 0.3509(2) -0.48106(16) 0.79045(18) 0.0337(5) Uani d . 1 1
H H42A 0.3435 -0.5426 0.7919 0.040 Uiso calc R 1 1
C C43 0.2613(2) -0.40921(17) 0.81314(17) 0.0304(5) Uani d . 1 1
H H43A 0.1925 -0.4217 0.8312 0.036 Uiso calc R 1 1
C C44 0.27115(18) -0.31881(15) 0.80980(14) 0.0223(4) Uani d . 1 1
H H44A 0.2093 -0.2693 0.8248 0.027 Uiso calc R 1 1
C C45 0.36400(15) -0.22577(13) 0.57396(12) 0.0169(3) Uani d . 1 1
C C46 0.40476(19) -0.18904(16) 0.49954(13) 0.0240(4) Uani d . 1 1
H H46A 0.4138 -0.1277 0.4937 0.029 Uiso calc R 1 1
C C47 0.4322(2) -0.2435(2) 0.43359(15) 0.0326(5) Uani d . 1 1
H H47A 0.4604 -0.2194 0.3821 0.039 Uiso calc R 1 1
C C48 0.4184(2) -0.33311(19) 0.44246(16) 0.0340(5) Uani d . 1 1
H H48A 0.4380 -0.3704 0.3973 0.041 Uiso calc R 1 1
C C49 0.3764(2) -0.36781(16) 0.51690(16) 0.0293(5) Uani d . 1 1
H H49A 0.3665 -0.4288 0.5225 0.035 Uiso calc R 1 1
C C50 0.34808(18) -0.31425(15) 0.58425(14) 0.0220(4) Uani d . 1 1
H H50A 0.3188 -0.3379 0.6355 0.026 Uiso calc R 1 1
C C51 0.61667(14) -0.19515(12) 0.68423(11) 0.0144(3) Uani d . 1 1
C C52 0.63069(16) -0.19898(13) 0.76580(12) 0.0181(3) Uani d . 1 1
H H52A 0.5743 -0.2075 0.8076 0.022 Uiso calc R 1 1
C C53 0.72967(18) -0.19007(14) 0.78498(14) 0.0221(4) Uani d . 1 1
H H53A 0.7401 -0.1911 0.8404 0.026 Uiso calc R 1 1
C C54 0.81255(17) -0.17980(14) 0.72407(15) 0.0234(4) Uani d . 1 1
H H54A 0.8792 -0.1730 0.7377 0.028 Uiso calc R 1 1
C C55 0.79825(16) -0.17942(14) 0.64243(14) 0.0218(4) Uani d . 1 1
H H55A 0.8561 -0.1744 0.6007 0.026 Uiso calc R 1 1
C C56 0.69940(16) -0.18638(13) 0.62196(12) 0.0175(3) Uani d . 1 1
H H56A 0.6888 -0.1851 0.5665 0.021 Uiso calc R 1 1
C C57 0.24503(17) 0.42747(15) 0.40016(15) 0.0235(4) Uani d . 1 1
H H57A 0.2411 0.3757 0.3688 0.028 Uiso calc R 1 1
C C58 0.4194(4) 0.6485(4) -0.0080(2) 0.0709(13) Uani d . 1 1
H H58A 0.4210 0.6131 -0.0557 0.085 Uiso calc R 1 1

loop_
_atom_site_aniso_label
_atom_site_aniso_U_11
_atom_site_aniso_U_22
_atom_site_aniso_U_33
_atom_site_aniso_U_12
_atom_site_aniso_U_13
_atom_site_aniso_U_23
Ru1 0.01275(6) 0.01008(6) 0.01143(6) -0.00347(4) -0.00121(4) -0.00222(4)
Ru2 0.01249(6) 0.01028(6) 0.01241(6) -0.00334(4) -0.00257(4) -0.00223(4)
Ru3 0.01249(6) 0.01098(6) 0.01448(6) -0.00259(4) -0.00173(4) -0.00314(4)
Cl1 0.0345(3) 0.0383(3) 0.0509(4) -0.0095(3) -0.0052(3) 0.0150(3)
Cl2 0.0243(2) 0.0383(3) 0.0438(3) -0.0061(2) 0.0048(2) -0.0070(3)
Cl3 0.0258(2) 0.0271(3) 0.0505(4) 0.0004(2) -0.0141(2) -0.0061(2)
Cl4 0.0678(9) 0.197(2) 0.0928(11) -0.0450(11) -0.0087(8) 0.0391(13)
Cl5 0.1206(13) 0.1155(12) 0.0541(7) 0.0044(10) 0.0090(7) 0.0261(7)
Cl6 0.0680(7) 0.1084(10) 0.0539(6) 0.0018(6) -0.0162(5) -0.0267(6)
P1 0.01406(18) 0.01094(17) 0.00978(17) -0.00400(14) -0.00118(13) -0.00201(13)
P2 0.01271(17) 0.01163(17) 0.01051(17) -0.00378(14) -0.00206(13) -0.00194(13)
P3 0.01289(18) 0.01228(18) 0.01419(18) -0.00377(14) -0.00097(14) -0.00325(14)
O1 0.0208(7) 0.0253(7) 0.0365(9) -0.0115(6) 0.0002(6) -0.0086(6)
O2 0.0312(8) 0.0220(7) 0.0175(6) -0.0054(6) -0.0069(6) -0.0004(5)
O3 0.0283(7) 0.0202(6) 0.0151(6) -0.0054(5) -0.0024(5) -0.0013(5)
O4 0.0239(7) 0.0159(6) 0.0293(8) -0.0082(5) -0.0047(6) -0.0024(5)
O5 0.0332(8) 0.0286(8) 0.0169(6) -0.0125(6) -0.0068(6) 0.0007(5)
O6 0.0234(7) 0.0274(7) 0.0159(6) -0.0091(6) -0.0004(5) -0.0065(5)
O7 0.0486(11) 0.0265(8) 0.0182(7) 0.0019(7) -0.0082(7) -0.0035(6)
O8 0.0216(7) 0.0272(7) 0.0204(7) -0.0019(6) 0.0011(5) 0.0018(6)
O9 0.0205(7) 0.0282(8) 0.0461(10) -0.0107(6) -0.0064(7) -0.0070(7)
O10 0.0228(6) 0.0133(5) 0.0161(6) -0.0073(5) 0.0004(5) -0.0026(4)
O11 0.0145(6) 0.0200(6) 0.0196(6) -0.0040(5) -0.0024(5) -0.0086(5)
O12 0.0125(5) 0.0163(6) 0.0169(6) -0.0034(4) -0.0015(4) -0.0055(4)
C1 0.0195(7) 0.0113(6) 0.0121(7) -0.0037(6) -0.0026(6) -0.0016(5)
C2 0.0217(8) 0.0135(7) 0.0144(7) -0.0023(6) -0.0006(6) -0.0032(6)
C3 0.0269(9) 0.0127(7) 0.0179(8) -0.0013(6) -0.0030(7) -0.0021(6)
C4 0.0324(10) 0.0132(7) 0.0187(8) -0.0051(7) -0.0048(7) 0.0014(6)
C5 0.0261(9) 0.0168(8) 0.0178(8) -0.0075(7) -0.0007(7) 0.0022(6)
C6 0.0196(8) 0.0144(7) 0.0152(7) -0.0051(6) -0.0008(6) -0.0008(6)
C7 0.0170(7) 0.0134(7) 0.0105(6) -0.0045(6) -0.0014(5) -0.0017(5)
C8 0.0218(8) 0.0190(8) 0.0128(7) -0.0082(6) -0.0024(6) -0.0026(6)
C9 0.0288(10) 0.0268(9) 0.0127(7) -0.0102(8) -0.0039(7) -0.0037(7)
C10 0.0288(10) 0.0278(10) 0.0123(7) -0.0077(8) -0.0015(7) 0.0003(7)
C11 0.0246(9) 0.0231(9) 0.0155(8) -0.0077(7) 0.0007(7) 0.0019(6)
C12 0.0190(8) 0.0158(7) 0.0143(7) -0.0066(6) -0.0006(6) -0.0012(6)
C13 0.0145(7) 0.0134(7) 0.0145(7) -0.0021(5) -0.0028(5) -0.0043(5)
C14 0.0125(6) 0.0128(6) 0.0112(6) -0.0036(5) -0.0017(5) -0.0016(5)
C15 0.0151(7) 0.0152(7) 0.0126(7) -0.0052(6) -0.0021(5) -0.0021(5)
C16 0.0187(8) 0.0206(8) 0.0140(7) -0.0071(6) -0.0039(6) -0.0021(6)
C17 0.0208(8) 0.0244(9) 0.0128(7) -0.0072(7) -0.0041(6) 0.0008(6)
C18 0.0220(8) 0.0184(8) 0.0153(7) -0.0071(6) -0.0035(6) 0.0029(6)
C19 0.0168(7) 0.0145(7) 0.0146(7) -0.0052(6) -0.0023(6) -0.0005(5)
C20 0.0158(7) 0.0184(7) 0.0111(7) -0.0069(6) -0.0005(5) -0.0016(5)
C21 0.0159(7) 0.0234(8) 0.0154(7) -0.0062(6) -0.0011(6) -0.0020(6)
C22 0.0176(8) 0.0331(11) 0.0207(9) -0.0101(7) 0.0022(7) -0.0033(7)
C23 0.0237(9) 0.0358(11) 0.0184(9) -0.0164(8) 0.0025(7) -0.0012(8)
C24 0.0270(9) 0.0255(9) 0.0159(8) -0.0134(8) -0.0013(7) 0.0018(7)
C25 0.0214(8) 0.0195(8) 0.0137(7) -0.0086(6) -0.0016(6) -0.0002(6)
C26 0.0287(10) 0.0173(8) 0.0248(10) -0.0002(7) 0.0090(8) -0.0036(7)
C27 0.0365(11) 0.0321(11) 0.0174(8) -0.0230(9) -0.0036(8) -0.0029(7)
C28 0.0281(9) 0.0197(8) 0.0163(8) -0.0139(7) -0.0049(7) -0.0006(6)
C29 0.0150(8) 0.0279(10) 0.0286(10) -0.0030(7) -0.0025(7) 0.0038(8)
C30 0.0161(7) 0.0148(7) 0.0186(8) -0.0035(6) -0.0008(6) -0.0039(6)
C31 0.0195(8) 0.0141(7) 0.0177(8) -0.0048(6) -0.0028(6) -0.0013(6)
C32 0.0172(7) 0.0141(7) 0.0153(7) -0.0045(6) -0.0010(6) -0.0038(6)
C33 0.0155(7) 0.0148(7) 0.0172(7) -0.0040(6) -0.0026(6) -0.0023(6)
C34 0.0199(8) 0.0164(7) 0.0184(8) -0.0059(6) -0.0058(6) -0.0011(6)
C35 0.0152(7) 0.0157(7) 0.0176(8) -0.0051(6) -0.0016(6) -0.0041(6)
C36 0.0252(9) 0.0168(8) 0.0190(8) -0.0006(7) -0.0042(7) -0.0054(6)
C37 0.0141(7) 0.0154(7) 0.0212(8) -0.0019(6) -0.0014(6) -0.0018(6)
C38 0.0197(8) 0.0164(8) 0.0259(9) -0.0049(6) -0.0050(7) -0.0049(7)
C39 0.0220(8) 0.0140(7) 0.0165(7) -0.0067(6) -0.0001(6) -0.0019(6)
C40 0.0233(9) 0.0163(8) 0.0279(10) -0.0039(7) 0.0023(7) -0.0027(7)
C41 0.0344(12) 0.0154(8) 0.0381(12) -0.0043(8) 0.0045(10) -0.0037(8)
C42 0.0422(14) 0.0174(9) 0.0433(14) -0.0143(9) 0.0017(11) -0.0023(9)
C43 0.0334(11) 0.0235(10) 0.0374(12) -0.0161(9) 0.0000(9) 0.0010(9)
C44 0.0218(9) 0.0188(8) 0.0259(9) -0.0077(7) 0.0007(7) 0.0006(7)
C45 0.0152(7) 0.0183(8) 0.0182(8) -0.0032(6) -0.0041(6) -0.0062(6)
C46 0.0261(9) 0.0277(10) 0.0194(9) -0.0084(8) -0.0016(7) -0.0050(7)
C47 0.0369(12) 0.0407(13) 0.0189(9) -0.0067(10) -0.0015(9) -0.0081(9)
C48 0.0387(13) 0.0361(12) 0.0266(11) 0.0007(10) -0.0101(9) -0.0180(9)
C49 0.0359(12) 0.0207(9) 0.0343(12) -0.0033(8) -0.0143(9) -0.0112(8)
C50 0.0250(9) 0.0196(8) 0.0243(9) -0.0071(7) -0.0069(7) -0.0052(7)
C51 0.0135(7) 0.0113(6) 0.0182(7) -0.0021(5) -0.0017(6) -0.0032(5)
C52 0.0186(8) 0.0175(8) 0.0178(8) -0.0032(6) -0.0033(6) -0.0019(6)
C53 0.0223(9) 0.0195(8) 0.0256(9) -0.0030(7) -0.0109(7) -0.0022(7)
C54 0.0168(8) 0.0175(8) 0.0374(11) -0.0046(6) -0.0095(8) 0.0004(7)
C55 0.0150(8) 0.0167(8) 0.0326(10) -0.0047(6) -0.0008(7) 0.0007(7)
C56 0.0171(7) 0.0142(7) 0.0201(8) -0.0035(6) -0.0002(6) -0.0011(6)
C57 0.0203(9) 0.0189(8) 0.0315(10) -0.0034(7) -0.0034(7) -0.0066(7)
C58 0.058(2) 0.106(4) 0.0365(18) -0.009(2) -0.0053(16) 0.014(2)

loop_
_atom_type_symbol
_atom_type_description
_atom_type_scat_dispersion_real
_atom_type_scat_dispersion_imag
_atom_type_scat_source
C C 0.0033 0.0016 'International Tables Vol C Tables 4.2.6.8 and 6.1.1.4'
H H 0.0000 0.0000 'International Tables Vol C Tables 4.2.6.8 and 6.1.1.4'
P P 0.1023 0.0942 'International Tables Vol C Tables 4.2.6.8 and 6.1.1.4'
Ru Ru -1.2594 0.8363 'International Tables Vol C Tables 4.2.6.8 and 6.1.1.4'
Cl Cl 0.1484 0.1585 'International Tables Vol C Tables 4.2.6.8 and 6.1.1.4'
O O 0.0106 0.0060 'International Tables Vol C Tables 4.2.6.8 and 6.1.1.4'

loop_
_geom_angle_atom_site_label_1
_geom_angle_atom_site_label_2
_geom_angle_atom_site_label_3
_geom_angle
C30 Ru1 C32 91.68(8)
C30 Ru1 C31 87.98(8)
C32 Ru1 C31 174.89(8)
C30 Ru1 P1 106.24(6)
C32 Ru1 P1 95.01(6)
C31 Ru1 P1 89.99(6)
C30 Ru1 Ru3 102.18(6)
C32 Ru1 Ru3 89.88(5)
C31 Ru1 Ru3 85.21(6)
P1 Ru1 Ru3 150.984(12)
C30 Ru1 Ru2 160.93(6)
C32 Ru1 Ru2 82.18(5)
C31 Ru1 Ru2 96.54(6)
P1 Ru1 Ru2 92.322(12)
Ru3 Ru1 Ru2 59.989(5)
C33 Ru2 C34 91.82(8)
C33 Ru2 C35 88.96(8)
C34 Ru2 C35 173.59(8)
C33 Ru2 P2 101.70(6)
C34 Ru2 P2 96.36(6)
C35 Ru2 P2 89.70(6)
C33 Ru2 Ru3 106.16(6)
C34 Ru2 Ru3 89.61(6)
C35 Ru2 Ru3 84.07(5)
P2 Ru2 Ru3 151.297(12)
C33 Ru2 Ru1 164.78(6)
C34 Ru2 Ru1 82.59(6)
C35 Ru2 Ru1 95.06(5)
P2 Ru2 Ru1 93.013(12)
Ru3 Ru2 Ru1 59.860(5)
C38 Ru3 C37 86.27(9)
C38 Ru3 C36 91.88(9)
C37 Ru3 C36 178.14(9)
C38 Ru3 P3 104.36(6)
C37 Ru3 P3 91.72(6)
C36 Ru3 P3 88.63(6)
C38 Ru3 Ru1 101.06(6)
C37 Ru3 Ru1 89.13(5)
C36 Ru3 Ru1 91.34(6)
P3 Ru3 Ru1 154.566(13)
C38 Ru3 Ru2 161.16(6)
C37 Ru3 Ru2 91.74(6)
C36 Ru3 Ru2 90.06(6)
P3 Ru3 Ru2 94.414(13)
Ru1 Ru3 Ru2 60.152(5)
C7 P1 C1 106.45(8)
C7 P1 C13 102.54(8)
C1 P1 C13 99.39(8)
C7 P1 Ru1 111.41(6)
C1 P1 Ru1 119.03(6)
C13 P1 Ru1 116.12(6)
C14 P2 C20 107.18(8)
C14 P2 C13 103.10(8)
C20 P2 C13 100.03(8)
C14 P2 Ru2 110.49(6)
C20 P2 Ru2 118.78(6)
C13 P2 Ru2 115.67(6)
O11 P3 O10 104.17(8)
O11 P3 O12 97.81(7)
O10 P3 O12 103.38(8)
O11 P3 Ru3 117.80(6)
O10 P3 Ru3 111.92(5)
O12 P3 Ru3 119.50(5)
C39 O10 P3 124.36(12)
C45 O11 P3 128.76(12)
C51 O12 P3 122.70(11)
C6 C1 C2 119.10(16)
C6 C1 P1 116.59(13)
C2 C1 P1 124.23(14)
C3 C2 C1 117.98(18)
C3 C2 C26 117.62(17)
C1 C2 C26 124.40(17)
C4 C3 C2 122.33(18)
C4 C3 H3A 118.8
C2 C3 H3A 118.8
C3 C4 C5 119.68(18)
C3 C4 H4A 120.2
C5 C4 H4A 120.2
C4 C5 C6 119.17(18)
C4 C5 H5A 120.4
C6 C5 H5A 120.4
C5 C6 C1 121.74(18)
C5 C6 H6A 119.1
C1 C6 H6A 119.1
C12 C7 C8 119.03(16)
C12 C7 P1 118.72(13)
C8 C7 P1 121.94(14)
C9 C8 C7 118.19(17)
C9 C8 C27 118.36(17)
C7 C8 C27 123.44(17)
C10 C9 C8 122.32(19)
C10 C9 H9A 118.8
C8 C9 H9A 118.8
C9 C10 C11 119.15(18)
C9 C10 H10A 120.4
C11 C10 H10A 120.4
C10 C11 C12 119.71(19)
C10 C11 H11A 120.1
C12 C11 H11A 120.1
C11 C12 C7 121.50(17)
C11 C12 H12A 119.2
C7 C12 H12A 119.2
P1 C13 P2 117.58(9)
P1 C13 H13A 107.9
P2 C13 H13A 107.9
P1 C13 H13B 107.9
P2 C13 H13B 107.9
H13A C13 H13B 107.2
C19 C14 C15 118.84(16)
C19 C14 P2 119.06(13)
C15 C14 P2 121.65(13)
C16 C15 C14 118.45(16)
C16 C15 C28 117.97(16)
C14 C15 C28 123.58(16)
C17 C16 C15 122.06(17)
C17 C16 H16A 119.0
C15 C16 H16A 119.0
C16 C17 C18 119.28(17)
C16 C17 H17A 120.4
C18 C17 H17A 120.4
C19 C18 C17 119.70(17)
C19 C18 H18A 120.1
C17 C18 H18A 120.1
C18 C19 C14 121.66(17)
C18 C19 H19A 119.2
C14 C19 H19A 119.2
C25 C20 C21 119.08(17)
C25 C20 P2 116.96(14)
C21 C20 P2 123.94(14)
C22 C21 C20 118.31(19)
C22 C21 C29 117.39(18)
C20 C21 C29 124.29(17)
C23 C22 C21 121.9(2)
C23 C22 H22A 119.0
C21 C22 H22A 119.0
C24 C23 C22 119.74(19)
C24 C23 H23A 120.1
C22 C23 H23A 120.1
C23 C24 C25 119.24(19)
C23 C24 H24A 120.4
C25 C24 H24A 120.4
C24 C25 C20 121.71(19)
C24 C25 H25A 119.1
C20 C25 H25A 119.1
C2 C26 H26A 109.5
C2 C26 H26B 109.5
H26A C26 H26B 109.5
C2 C26 H26C 109.5
H26A C26 H26C 109.5
H26B C26 H26C 109.5
C8 C27 H27A 109.5
C8 C27 H27B 109.5
H27A C27 H27B 109.5
C8 C27 H27C 109.5
H27A C27 H27C 109.5
H27B C27 H27C 109.5
C15 C28 H28A 109.5
C15 C28 H28B 109.5
H28A C28 H28B 109.5
C15 C28 H28C 109.5
H28A C28 H28C 109.5
H28B C28 H28C 109.5
C21 C29 H29A 109.5
C21 C29 H29B 109.5
H29A C29 H29B 109.5
C21 C29 H29C 109.5
H29A C29 H29C 109.5
H29B C29 H29C 109.5
O1 C30 Ru1 178.93(18)
O2 C31 Ru1 171.92(17)
O3 C32 Ru1 173.12(16)
O4 C33 Ru2 178.39(17)
O5 C34 Ru2 172.95(17)
O6 C35 Ru2 173.54(16)
O7 C36 Ru3 172.26(19)
O8 C37 Ru3 171.62(17)
O9 C38 Ru3 176.2(2)
C40 C39 C44 121.77(18)
C40 C39 O10 121.64(18)
C44 C39 O10 116.58(17)
C39 C40 C41 118.3(2)
C39 C40 H40A 120.9
C41 C40 H40A 120.9
C42 C41 C40 120.8(2)
C42 C41 H41A 119.6
C40 C41 H41A 119.6
C43 C42 C41 119.7(2)
C43 C42 H42A 120.2
C41 C42 H42A 120.2
C42 C43 C44 120.5(2)
C42 C43 H43A 119.7
C44 C43 H43A 119.7
C43 C44 C39 119.0(2)
C43 C44 H44A 120.5
C39 C44 H44A 120.5
C50 C45 C46 122.09(19)
C50 C45 O11 119.24(18)
C46 C45 O11 118.45(18)
C45 C46 C47 118.8(2)
C45 C46 H46A 120.6
C47 C46 H46A 120.6
C46 C47 C48 120.3(2)
C46 C47 H47A 119.8
C48 C47 H47A 119.8
C49 C48 C47 119.9(2)
C49 C48 H48A 120.1
C47 C48 H48A 120.1
C48 C49 C50 120.8(2)
C48 C49 H49A 119.6
C50 C49 H49A 119.6
C45 C50 C49 118.1(2)
C45 C50 H50A 121.0
C49 C50 H50A 121.0
C52 C51 C56 121.87(17)
C52 C51 O12 122.02(17)
C56 C51 O12 116.11(16)
C51 C52 C53 118.50(19)
C51 C52 H52A 120.8
C53 C52 H52A 120.8
C54 C53 C52 120.7(2)
C54 C53 H53A 119.7
C52 C53 H53A 119.7
C53 C54 C55 119.96(18)
C53 C54 H54A 120.0
C55 C54 H54A 120.0
C56 C55 C54 120.26(19)
C56 C55 H55A 119.9
C54 C55 H55A 119.9
C51 C56 C55 118.70(19)
C51 C56 H56A 120.6
C55 C56 H56A 120.6
Cl3 C57 Cl2 110.86(13)
Cl3 C57 Cl1 110.23(12)
Cl2 C57 Cl1 110.37(12)
Cl3 C57 H57A 108.4
Cl2 C57 H57A 108.4
Cl1 C57 H57A 108.4
Cl5 C58 Cl4 110.6(3)
Cl5 C58 Cl6 109.4(2)
Cl4 C58 Cl6 108.3(3)
Cl5 C58 H58A 109.5
Cl4 C58 H58A 109.5
Cl6 C58 H58A 109.5

loop_
_geom_bond_atom_site_label_1
_geom_bond_atom_site_label_2
_geom_bond_distance
_geom_bond_publ_flag
Ru1 C30 1.8837(19) ?
Ru1 C32 1.9306(18) ?
Ru1 C31 1.9359(19) ?
Ru1 P1 2.3476(5) y
Ru1 Ru3 2.8473(2) ?
Ru1 Ru2 2.85568(19) ?
Ru2 C33 1.8867(18) ?
Ru2 C34 1.9328(19) ?
Ru2 C35 1.9363(19) ?
Ru2 P2 2.3538(5) y
Ru2 Ru3 2.8510(2) ?
Ru3 C38 1.909(2) ?
Ru3 C37 1.933(2) ?
Ru3 C36 1.944(2) ?
Ru3 P3 2.2488(5) y
Cl1 C57 1.762(2) ?
Cl2 C57 1.755(2) ?
Cl3 C57 1.746(2) ?
Cl4 C58 1.765(6) ?
Cl5 C58 1.734(4) ?
Cl6 C58 1.774(5) ?
P1 C7 1.8365(17) ?
P1 C1 1.8452(18) ?
P1 C13 1.8519(18) ?
P2 C14 1.8379(17) ?
P2 C20 1.8412(18) ?
P2 C13 1.8560(17) ?
P3 O11 1.5972(14) ?
P3 O10 1.6153(15) ?
P3 O12 1.6196(14) ?
O1 C30 1.151(2) ?
O2 C31 1.147(2) ?
O3 C32 1.149(2) ?
O4 C33 1.149(2) ?
O5 C34 1.147(2) ?
O6 C35 1.143(2) ?
O7 C36 1.140(3) ?
O8 C37 1.139(3) ?
O9 C38 1.138(3) ?
O10 C39 1.398(2) ?
O11 C45 1.405(2) ?
O12 C51 1.393(2) ?
C1 C6 1.403(3) ?
C1 C2 1.415(3) ?
C2 C3 1.401(3) ?
C2 C26 1.511(3) ?
C3 C4 1.387(3) ?
C3 H3A 0.9500 ?
C4 C5 1.388(3) ?
C4 H4A 0.9500 ?
C5 C6 1.393(3) ?
C5 H5A 0.9500 ?
C6 H6A 0.9500 ?
C7 C12 1.400(2) ?
C7 C8 1.410(2) ?
C8 C9 1.401(3) ?
C8 C27 1.505(3) ?
C9 C10 1.385(3) ?
C9 H9A 0.9500 ?
C10 C11 1.389(3) ?
C10 H10A 0.9500 ?
C11 C12 1.390(3) ?
C11 H11A 0.9500 ?
C12 H12A 0.9500 ?
C13 H13A 0.9900 ?
C13 H13B 0.9900 ?
C14 C19 1.404(2) ?
C14 C15 1.410(2) ?
C15 C16 1.399(2) ?
C15 C28 1.504(3) ?
C16 C17 1.389(3) ?
C16 H16A 0.9500 ?
C17 C18 1.390(3) ?
C17 H17A 0.9500 ?
C18 C19 1.383(3) ?
C18 H18A 0.9500 ?
C19 H19A 0.9500 ?
C20 C25 1.399(3) ?
C20 C21 1.410(3) ?
C21 C22 1.400(3) ?
C21 C29 1.508(3) ?
C22 C23 1.392(3) ?
C22 H22A 0.9500 ?
C23 C24 1.382(3) ?
C23 H23A 0.9500 ?
C24 C25 1.395(3) ?
C24 H24A 0.9500 ?
C25 H25A 0.9500 ?
C26 H26A 0.9800 ?
C26 H26B 0.9800 ?
C26 H26C 0.9800 ?
C27 H27A 0.9800 ?
C27 H27B 0.9800 ?
C27 H27C 0.9800 ?
C28 H28A 0.9800 ?
C28 H28B 0.9800 ?
C28 H28C 0.9800 ?
C29 H29A 0.9800 ?
C29 H29B 0.9800 ?
C29 H29C 0.9800 ?
C39 C40 1.382(3) ?
C39 C44 1.390(3) ?
C40 C41 1.397(3) ?
C40 H40A 0.9500 ?
C41 C42 1.393(4) ?
C41 H41A 0.9500 ?
C42 C43 1.381(4) ?
C42 H42A 0.9500 ?
C43 C44 1.389(3) ?
C43 H43A 0.9500 ?
C44 H44A 0.9500 ?
C45 C50 1.384(3) ?
C45 C46 1.385(3) ?
C46 C47 1.389(3) ?
C46 H46A 0.9500 ?
C47 C48 1.391(4) ?
C47 H47A 0.9500 ?
C48 C49 1.379(4) ?
C48 H48A 0.9500 ?
C49 C50 1.400(3) ?
C49 H49A 0.9500 ?
C50 H50A 0.9500 ?
C51 C52 1.389(3) ?
C51 C56 1.390(3) ?
C52 C53 1.398(3) ?
C52 H52A 0.9500 ?
C53 C54 1.382(3) ?
C53 H53A 0.9500 ?
C54 C55 1.397(3) ?
C54 H54A 0.9500 ?
C55 C56 1.394(3) ?
C55 H55A 0.9500 ?
C56 H56A 0.9500 ?
C57 H57A 1.0000 ?
C58 H58A 1.0000 ?

loop_
_geom_hbond_atom_site_label_D
_geom_hbond_atom_site_label_H
_geom_hbond_atom_site_label_A
_geom_hbond_site_symmetry_A
_geom_hbond_distance_DH
_geom_hbond_distance_HA
_geom_hbond_distance_DA
_geom_hbond_angle_DHA
_geom_hbond_publ_flag
C42 H42A O1 1_545 0.95 2.52 3.384(3) 151 yes
C56 H56A O8 2_656 0.95 2.59 3.343(3) 136 yes

loop_
_geom_torsion_atom_site_label_1
_geom_torsion_atom_site_label_2
_geom_torsion_atom_site_label_3
_geom_torsion_atom_site_label_4
_geom_torsion
C30 Ru1 Ru2 C33 47.0(3)
C32 Ru1 Ru2 C33 119.1(2)
C31 Ru1 Ru2 C33 -55.9(2)
P1 Ru1 Ru2 C33 -146.1(2)
Ru3 Ru1 Ru2 C33 24.7(2)
C30 Ru1 Ru2 C34 116.15(19)
C32 Ru1 Ru2 C34 -171.72(8)
C31 Ru1 Ru2 C34 13.27(8)
P1 Ru1 Ru2 C34 -76.98(6)
Ru3 Ru1 Ru2 C34 93.87(6)
C30 Ru1 Ru2 C35 -57.86(19)
C32 Ru1 Ru2 C35 14.28(8)
C31 Ru1 Ru2 C35 -160.73(8)
P1 Ru1 Ru2 C35 109.01(6)
Ru3 Ru1 Ru2 C35 -80.13(6)
C30 Ru1 Ru2 P2 -147.82(18)
C32 Ru1 Ru2 P2 -75.69(6)
C31 Ru1 Ru2 P2 109.30(6)
P1 Ru1 Ru2 P2 19.050(16)
Ru3 Ru1 Ru2 P2 -170.096(12)
C30 Ru1 Ru2 Ru3 22.28(18)
C32 Ru1 Ru2 Ru3 94.41(6)
C31 Ru1 Ru2 Ru3 -80.60(6)
P1 Ru1 Ru2 Ru3 -170.855(12)
C30 Ru1 Ru3 C38 5.81(9)
C32 Ru1 Ru3 C38 97.50(9)
C31 Ru1 Ru3 C38 -81.08(9)
P1 Ru1 Ru3 C38 -162.36(7)
Ru2 Ru1 Ru3 C38 178.53(7)
C30 Ru1 Ru3 C37 -80.22(8)
C32 Ru1 Ru3 C37 11.47(8)
C31 Ru1 Ru3 C37 -167.10(8)
P1 Ru1 Ru3 C37 111.61(6)
Ru2 Ru1 Ru3 C37 92.50(6)
C30 Ru1 Ru3 C36 97.98(9)
C32 Ru1 Ru3 C36 -170.32(9)
C31 Ru1 Ru3 C36 11.10(9)
P1 Ru1 Ru3 C36 -70.18(7)
Ru2 Ru1 Ru3 C36 -89.29(7)
C30 Ru1 Ru3 P3 -172.38(7)
C32 Ru1 Ru3 P3 -80.69(6)
C31 Ru1 Ru3 P3 100.73(6)
P1 Ru1 Ru3 P3 19.45(4)
Ru2 Ru1 Ru3 P3 0.34(3)
C30 Ru1 Ru3 Ru2 -172.72(6)
C32 Ru1 Ru3 Ru2 -81.03(5)
C31 Ru1 Ru3 Ru2 100.39(6)
P1 Ru1 Ru3 Ru2 19.11(3)
C33 Ru2 Ru3 C38 -177.9(2)
C34 Ru2 Ru3 C38 -86.1(2)
C35 Ru2 Ru3 C38 94.9(2)
P2 Ru2 Ru3 C38 16.5(2)
Ru1 Ru2 Ru3 C38 -4.5(2)
C33 Ru2 Ru3 C37 98.57(8)
C34 Ru2 Ru3 C37 -169.65(8)
C35 Ru2 Ru3 C37 11.38(8)
P2 Ru2 Ru3 C37 -67.04(6)
Ru1 Ru2 Ru3 C37 -88.00(6)
C33 Ru2 Ru3 C36 -81.92(8)
C34 Ru2 Ru3 C36 9.86(8)
C35 Ru2 Ru3 C36 -169.11(8)
P2 Ru2 Ru3 C36 112.47(6)
Ru1 Ru2 Ru3 C36 91.52(6)
C33 Ru2 Ru3 P3 6.71(6)
C34 Ru2 Ru3 P3 98.49(6)
C35 Ru2 Ru3 P3 -80.48(6)
P2 Ru2 Ru3 P3 -158.90(3)
Ru1 Ru2 Ru3 P3 -179.853(13)
C33 Ru2 Ru3 Ru1 -173.44(6)
C34 Ru2 Ru3 Ru1 -81.65(6)
C35 Ru2 Ru3 Ru1 99.37(5)
P2 Ru2 Ru3 Ru1 20.96(3)
C30 Ru1 P1 C7 -88.09(9)
C32 Ru1 P1 C7 178.69(8)
C31 Ru1 P1 C7 -0.20(8)
Ru3 Ru1 P1 C7 79.86(7)
Ru2 Ru1 P1 C7 96.35(6)
C30 Ru1 P1 C1 36.35(9)
C32 Ru1 P1 C1 -56.87(8)
C31 Ru1 P1 C1 124.24(9)
Ru3 Ru1 P1 C1 -155.70(6)
Ru2 Ru1 P1 C1 -139.21(7)
C30 Ru1 P1 C13 155.03(9)
C32 Ru1 P1 C13 61.81(8)
C31 Ru1 P1 C13 -117.08(9)
Ru3 Ru1 P1 C13 -37.02(7)
Ru2 Ru1 P1 C13 -20.53(7)
C33 Ru2 P2 C14 -84.73(8)
C34 Ru2 P2 C14 -177.93(8)
C35 Ru2 P2 C14 4.15(8)
Ru3 Ru2 P2 C14 81.15(6)
Ru1 Ru2 P2 C14 99.20(6)
C33 Ru2 P2 C20 39.67(9)
C34 Ru2 P2 C20 -53.53(9)
C35 Ru2 P2 C20 128.55(8)
Ru3 Ru2 P2 C20 -154.44(6)
Ru1 Ru2 P2 C20 -136.40(7)
C33 Ru2 P2 C13 158.65(9)
C34 Ru2 P2 C13 65.45(9)
C35 Ru2 P2 C13 -112.47(8)
Ru3 Ru2 P2 C13 -35.46(7)
Ru1 Ru2 P2 C13 -17.42(7)
C38 Ru3 P3 O11 -134.82(9)
C37 Ru3 P3 O11 -48.23(8)
C36 Ru3 P3 O11 133.59(9)
Ru1 Ru3 P3 O11 43.34(8)
Ru2 Ru3 P3 O11 43.64(6)
C38 Ru3 P3 O10 104.49(9)
C37 Ru3 P3 O10 -168.93(8)
C36 Ru3 P3 O10 12.90(9)
Ru1 Ru3 P3 O10 -77.35(7)
Ru2 Ru3 P3 O10 -77.05(6)
C38 Ru3 P3 O12 -16.47(9)
C37 Ru3 P3 O12 70.12(8)
C36 Ru3 P3 O12 -108.06(9)
Ru1 Ru3 P3 O12 161.70(6)
Ru2 Ru3 P3 O12 161.99(6)
O11 P3 O10 C39 41.17(17)
O12 P3 O10 C39 -60.61(16)
Ru3 P3 O10 C39 169.50(13)
O10 P3 O11 C45 -101.64(17)
O12 P3 O11 C45 4.36(18)
Ru3 P3 O11 C45 133.72(15)
O11 P3 O12 C51 171.31(14)
O10 P3 O12 C51 -82.04(15)
Ru3 P3 O12 C51 43.10(16)
C7 P1 C1 C6 134.78(14)
C13 P1 C1 C6 -119.06(15)
Ru1 P1 C1 C6 7.96(16)
C7 P1 C1 C2 -48.53(18)
C13 P1 C1 C2 57.63(17)
Ru1 P1 C1 C2 -175.35(13)
C6 C1 C2 C3 0.6(3)
P1 C1 C2 C3 -176.01(15)
C6 C1 C2 C26 -179.09(19)
P1 C1 C2 C26 4.3(3)
C1 C2 C3 C4 -0.9(3)
C26 C2 C3 C4 178.8(2)
C2 C3 C4 C5 0.6(3)
C3 C4 C5 C6 0.0(3)
C4 C5 C6 C1 -0.3(3)
C2 C1 C6 C5 0.0(3)
P1 C1 C6 C5 176.86(15)
C1 P1 C7 C12 136.24(15)
C13 P1 C7 C12 32.35(16)
Ru1 P1 C7 C12 -92.52(15)
C1 P1 C7 C8 -50.30(17)
C13 P1 C7 C8 -154.19(16)
Ru1 P1 C7 C8 80.94(16)
C12 C7 C8 C9 -3.3(3)
P1 C7 C8 C9 -176.75(15)
C12 C7 C8 C27 176.9(2)
P1 C7 C8 C27 3.5(3)
C7 C8 C9 C10 2.0(3)
C27 C8 C9 C10 -178.2(2)
C8 C9 C10 C11 0.7(3)
C9 C10 C11 C12 -1.9(3)
C10 C11 C12 C7 0.5(3)
C8 C7 C12 C11 2.1(3)
P1 C7 C12 C11 175.78(16)
C7 P1 C13 P2 -109.17(11)
C1 P1 C13 P2 141.51(10)
Ru1 P1 C13 P2 12.54(12)
C14 P2 C13 P1 -114.17(11)
C20 P2 C13 P1 135.39(11)
Ru2 P2 C13 P1 6.53(12)
C20 P2 C14 C19 136.37(14)
C13 P2 C14 C19 31.34(16)
Ru2 P2 C14 C19 -92.83(14)
C20 P2 C14 C15 -51.51(16)
C13 P2 C14 C15 -156.53(14)
Ru2 P2 C14 C15 79.29(15)
C19 C14 C15 C16 -1.6(3)
P2 C14 C15 C16 -173.70(14)
C19 C14 C15 C28 177.78(17)
P2 C14 C15 C28 5.6(3)
C14 C15 C16 C17 1.0(3)
C28 C15 C16 C17 -178.40(19)
C15 C16 C17 C18 0.0(3)
C16 C17 C18 C19 -0.3(3)
C17 C18 C19 C14 -0.3(3)
C15 C14 C19 C18 1.2(3)
P2 C14 C19 C18 173.59(15)
C14 P2 C20 C25 131.38(14)
C13 P2 C20 C25 -121.42(15)
Ru2 P2 C20 C25 5.38(17)
C14 P2 C20 C21 -50.36(18)
C13 P2 C20 C21 56.84(17)
Ru2 P2 C20 C21 -176.36(13)
C25 C20 C21 C22 -0.6(3)
P2 C20 C21 C22 -178.81(15)
C25 C20 C21 C29 178.70(19)
P2 C20 C21 C29 0.5(3)
C20 C21 C22 C23 0.5(3)
C29 C21 C22 C23 -178.9(2)
C21 C22 C23 C24 0.0(3)
C22 C23 C24 C25 -0.4(3)
C23 C24 C25 C20 0.2(3)
C21 C20 C25 C24 0.2(3)
P2 C20 C25 C24 178.59(15)
C32 Ru1 C30 O1 -103(9)
C31 Ru1 C30 O1 72(9)
P1 Ru1 C30 O1 162(9)
Ru3 Ru1 C30 O1 -12(9)
Ru2 Ru1 C30 O1 -32(10)
C30 Ru1 C31 O2 30.3(13)
C32 Ru1 C31 O2 116.5(13)
P1 Ru1 C31 O2 -75.9(13)
Ru3 Ru1 C31 O2 132.7(13)
Ru2 Ru1 C31 O2 -168.3(13)
C30 Ru1 C32 O3 -26.6(14)
C31 Ru1 C32 O3 -112.6(15)
P1 Ru1 C32 O3 79.9(14)
Ru3 Ru1 C32 O3 -128.7(14)
Ru2 Ru1 C32 O3 171.6(14)
C34 Ru2 C33 O4 79(6)
C35 Ru2 C33 O4 -108(6)
P2 Ru2 C33 O4 -18(6)
Ru3 Ru2 C33 O4 17E1(10)
Ru1 Ru2 C33 O4 147(6)
C33 Ru2 C34 O5 -20.8(15)
C35 Ru2 C34 O5 -117.7(15)
P2 Ru2 C34 O5 81.2(15)
Ru3 Ru2 C34 O5 -126.9(15)
Ru1 Ru2 C34 O5 173.4(15)
C33 Ru2 C35 O6 28.4(15)
C34 Ru2 C35 O6 125.5(15)
P2 Ru2 C35 O6 -73.3(15)
Ru3 Ru2 C35 O6 134.7(15)
Ru1 Ru2 C35 O6 -166.3(15)
C38 Ru3 C36 O7 -51.3(15)
C37 Ru3 C36 O7 -48(3)
P3 Ru3 C36 O7 53.0(15)
Ru1 Ru3 C36 O7 -152.4(15)
Ru2 Ru3 C36 O7 147.4(15)
C38 Ru3 C37 O8 39.4(12)
C36 Ru3 C37 O8 36(3)
P3 Ru3 C37 O8 -64.9(12)
Ru1 Ru3 C37 O8 140.5(12)
Ru2 Ru3 C37 O8 -159.4(12)
C37 Ru3 C38 O9 5(3)
C36 Ru3 C38 O9 -175(3)
P3 Ru3 C38 O9 96(3)
Ru1 Ru3 C38 O9 -83(3)
Ru2 Ru3 C38 O9 -79(3)
P3 O10 C39 C40 69.4(2)
P3 O10 C39 C44 -112.13(19)
C44 C39 C40 C41 1.8(3)
O10 C39 C40 C41 -179.8(2)
C39 C40 C41 C42 -1.3(4)
C40 C41 C42 C43 -0.1(4)
C41 C42 C43 C44 1.2(4)
C42 C43 C44 C39 -0.7(4)
C40 C39 C44 C43 -0.7(3)
O10 C39 C44 C43 -179.2(2)
P3 O11 C45 C50 101.4(2)
P3 O11 C45 C46 -84.0(2)
C50 C45 C46 C47 -1.1(3)
O11 C45 C46 C47 -175.6(2)
C45 C46 C47 C48 0.2(4)
C46 C47 C48 C49 0.7(4)
C47 C48 C49 C50 -0.6(4)
C46 C45 C50 C49 1.1(3)
O11 C45 C50 C49 175.58(19)
C48 C49 C50 C45 -0.3(3)
P3 O12 C51 C52 44.4(2)
P3 O12 C51 C56 -136.63(14)
C56 C51 C52 C53 2.5(3)
O12 C51 C52 C53 -178.57(17)
C51 C52 C53 C54 -1.4(3)
C52 C53 C54 C55 -0.8(3)
C53 C54 C55 C56 2.0(3)
C52 C51 C56 C55 -1.3(3)
O12 C51 C56 C55 179.73(16)
C54 C55 C56 C51 -1.0(3)
